data_7063755
loop_
_publ_author_name
'Tolstikov, Svyatoslav E.'
'Kolesnikov, Andrey E.'
'Smirnova, Kristina A.'
'Letyagin, Gleb A.'
'Bogomyakov, Artem S.'
'Romanenko, Galina V.'
'Ovcharenko, Victor I.'

_publ_section_title
;
 Heterospin molecular complexes of Cu(hfac)2 with pyridyl-substituted
 nitronyl nitroxides: peculiarities of structure and magnetic properties
;
_journal_issue 18
_journal_name_full 'New Journal of Chemistry'
_journal_page_first 7655
_journal_page_last 7660
_journal_paper_doi 10.1039/D5NJ00967G
_journal_volume 49
_journal_year 2025
_chemical_formula_sum 'C22 H17 Br Cu F12 N3 O6'
_chemical_formula_weight 790.83
_space_group_crystal_system triclinic
_space_group_IT_number 2
_space_group_name_Hall '-P 1'
_space_group_name_H-M_alt 'P -1'
_atom_sites_solution_hydrogens geom
_audit_block_doi 10.5517/ccdc.csd.cc2bjcmw
_audit_creation_method SHELXL-2018/3
_audit_update_record
;
2022-03-22 deposited with the CCDC.	2025-04-09 downloaded from the CCDC.
;
_cell_angle_alpha 94.670(3)
_cell_angle_beta 105.300(3)
_cell_angle_gamma 113.986(3)
_cell_formula_units_Z 2
_cell_length_a 9.9004(6)
_cell_length_b 11.1739(7)
_cell_length_c 15.2180(9)
_cell_measurement_reflns_used 8597
_cell_measurement_temperature 296(2)
_cell_measurement_theta_max 67.54
_cell_measurement_theta_min 3.08
_cell_volume 1449.21(16)
_computing_cell_refinement 'Bruker SAINT'
_computing_data_collection 'Bruker APEX2'
_computing_data_reduction 'Bruker SAINT'
_computing_molecular_graphics 'Bruker SHELXTL'
_computing_publication_material 'Bruker SHELXTL'
_computing_structure_refinement 'SHELXL-2018/3 (Sheldrick, 2018)'
_computing_structure_solution 'SHELXS-97 (Sheldrick 2008)'
_diffrn_ambient_temperature 296(2)
_diffrn_measured_fraction_theta_full 0.973
_diffrn_measured_fraction_theta_max 0.969
_diffrn_measurement_device_type 'Bruker APEX-II CCD'
_diffrn_measurement_method '\f and \w scans'
_diffrn_radiation_type CuK\a
_diffrn_radiation_wavelength 1.54178
_diffrn_reflns_av_R_equivalents 0.0341
_diffrn_reflns_av_unetI/netI 0.0303
_diffrn_reflns_Laue_measured_fraction_full 0.973
_diffrn_reflns_Laue_measured_fraction_max 0.969
_diffrn_reflns_limit_h_max 11
_diffrn_reflns_limit_h_min -11
_diffrn_reflns_limit_k_max 13
_diffrn_reflns_limit_k_min -13
_diffrn_reflns_limit_l_max 18
_diffrn_reflns_limit_l_min -18
_diffrn_reflns_number 19568
_diffrn_reflns_point_group_measured_fraction_full 0.973
_diffrn_reflns_point_group_measured_fraction_max 0.969
_diffrn_reflns_theta_full 67.679
_diffrn_reflns_theta_max 67.821
_diffrn_reflns_theta_min 3.082
_exptl_absorpt_coefficient_mu 3.806
_exptl_absorpt_correction_type none
_exptl_crystal_colour brown
_exptl_crystal_density_diffrn 1.812
_exptl_crystal_description block
_exptl_crystal_F_000 780
_exptl_crystal_size_max 0.26
_exptl_crystal_size_mid 0.22
_exptl_crystal_size_min 0.19
_refine_diff_density_max 0.755
_refine_diff_density_min -0.374
_refine_diff_density_rms 0.089
_refine_ls_extinction_coef 0.0006(2)
_refine_ls_extinction_expression Fc^*^=kFc[1+0.001xFc^2^\l^3^/sin(2\q)]^-1/4^
_refine_ls_extinction_method 'SHELXL-2018/3 (Sheldrick 2018)'
_refine_ls_goodness_of_fit_ref 1.074
_refine_ls_hydrogen_treatment constr
_refine_ls_matrix_type full
_refine_ls_number_parameters 434
_refine_ls_number_reflns 5098
_refine_ls_number_restraints 0
_refine_ls_restrained_S_all 1.074
_refine_ls_R_factor_all 0.0600
_refine_ls_R_factor_gt 0.0556
_refine_ls_shift/su_max 0.000
_refine_ls_shift/su_mean 0.000
_refine_ls_structure_factor_coef Fsqd
_refine_ls_weighting_details 'w=1/[\s^2^(Fo^2^)+(0.0680P)^2^+5.0185P] where P=(Fo^2^+2Fc^2^)/3'
_refine_ls_weighting_scheme calc
_refine_ls_wR_factor_gt 0.1673
_refine_ls_wR_factor_ref 0.1701
_reflns_Friedel_coverage 0.000
_reflns_number_gt 4568
_reflns_number_total 5098
_reflns_threshold_expression 'I > 2\s(I)'
_cod_data_source_file d5nj00967g2.cif
_cod_data_source_block 0453
_cod_depositor_comments 'Adding full bibliography for 7063753--7063771.cif.'
_cod_database_code 7063755
_shelx_shelxl_version_number 2018/3
_shelx_space_group_comment
; 
The symmetry employed for this shelxl refinement is uniquely defined 
by the following loop, which should always be used as a source of 
symmetry information in preference to the above space-group names. 
They are only intended as comments. 
;

loop_
_space_group_symop_operation_xyz
'x, y, z'
'-x, -y, -z'

loop_
_atom_site_label
_atom_site_type_symbol
_atom_site_fract_x
_atom_site_fract_y
_atom_site_fract_z
_atom_site_U_iso_or_equiv
_atom_site_adp_type
_atom_site_occupancy
_atom_site_site_symmetry_order
_atom_site_calc_flag
_atom_site_refinement_flags_posn
_atom_site_refinement_flags_adp
_atom_site_refinement_flags_occupancy
_atom_site_disorder_assembly
_atom_site_disorder_group
Cu Cu -0.03325(8) 0.52593(7) 0.26158(5) 0.0432(2) Uani 1 1 d . . . . .
O1 O -0.1799(4) 0.5474(4) 0.3170(3) 0.0483(8) Uani 1 1 d . . . . .
C1 C -0.3939(7) 0.4992(6) 0.3663(4) 0.0551(14) Uani 1 1 d . . . . .
F1 F -0.5353(5) 0.4101(5) 0.3537(4) 0.1105(19) Uani 1 1 d . . . . .
F2 F -0.3105(6) 0.5078(6) 0.4524(3) 0.0971(15) Uani 1 1 d . . . . .
F3 F -0.3962(6) 0.6150(4) 0.3652(3) 0.0893(13) Uani 1 1 d . . . . .
C2 C -0.3206(6) 0.4671(5) 0.2972(4) 0.0438(11) Uani 1 1 d . . . . .
C3 C -0.4110(7) 0.3599(6) 0.2227(4) 0.0540(13) Uani 1 1 d . . . . .
H3A H -0.514727 0.305942 0.216721 0.065 Uiso 1 1 calc R U . . .
C4 C -0.3488(7) 0.3310(6) 0.1563(4) 0.0519(13) Uani 1 1 d . . . . .
C5 C -0.4605(9) 0.2140(9) 0.0733(5) 0.079(2) Uani 1 1 d . . . . .
F4 F -0.563(3) 0.124(2) 0.0856(16) 0.155(12) Uani 0.5 1 d . . P A 1
F5 F -0.398(4) 0.173(3) 0.027(2) 0.164(16) Uani 0.5 1 d . . P A 1
F6 F -0.532(3) 0.272(2) 0.0113(13) 0.162(11) Uani 0.5 1 d . . P A 1
F4A F -0.486(3) 0.0974(18) 0.1060(17) 0.131(9) Uani 0.5 1 d . . P A 2
F5A F -0.402(4) 0.202(3) 0.0099(17) 0.141(14) Uani 0.5 1 d . . P A 2
F6A F -0.599(2) 0.205(3) 0.0418(19) 0.150(12) Uani 0.5 1 d . . P A 2
O2 O -0.2118(5) 0.3865(4) 0.1558(3) 0.0527(9) Uani 1 1 d . . . . .
O3 O -0.0063(5) 0.6981(4) 0.1907(3) 0.0582(10) Uani 1 1 d . . . . .
C6 C 0.0719(9) 0.8459(7) 0.0947(4) 0.0654(16) Uani 1 1 d . . . . .
F7 F 0.1707(7) 0.9560(5) 0.1579(4) 0.1145(19) Uani 1 1 d . . . . .
F8 F 0.1103(8) 0.8520(6) 0.0189(3) 0.1071(17) Uani 1 1 d . . . . .
F9 F -0.0642(6) 0.8515(5) 0.0742(4) 0.0985(15) Uani 1 1 d . . . . .
C7 C 0.0634(7) 0.7218(6) 0.1341(4) 0.0493(12) Uani 1 1 d . . . . .
C8 C 0.1417(8) 0.6530(7) 0.1044(4) 0.0578(14) Uani 1 1 d . . . . .
H8A H 0.184054 0.678283 0.057316 0.069 Uiso 1 1 calc R U . . .
C9 C 0.1572(6) 0.5503(6) 0.1427(4) 0.0479(12) Uani 1 1 d . . . . .
C10 C 0.2597(8) 0.4941(7) 0.1121(4) 0.0616(15) Uani 1 1 d . . . . .
F10 F 0.2238(7) 0.3717(5) 0.1208(5) 0.120(2) Uani 1 1 d . . . . .
F11 F 0.2507(7) 0.4939(7) 0.0245(3) 0.115(2) Uani 1 1 d . . . . .
F12 F 0.4070(5) 0.5654(6) 0.1628(4) 0.1124(19) Uani 1 1 d . . . . .
O4 O 0.1085(5) 0.4965(4) 0.2047(3) 0.0512(9) Uani 1 1 d . . . . .
O1R O 0.2642(6) 1.0630(4) 0.5661(4) 0.0695(12) Uani 1 1 d . . . . .
N2R N 0.1992(5) 0.9756(4) 0.6091(3) 0.0450(10) Uani 1 1 d . . . . .
C3R C 0.1428(7) 1.0068(5) 0.6870(4) 0.0490(12) Uani 1 1 d . . . . .
C4R C 0.2915(10) 1.0884(9) 0.7693(6) 0.096(3) Uani 1 1 d . . . . .
H4RA H 0.264813 1.112281 0.822086 0.143 Uiso 1 1 calc R U . . .
H4RB H 0.347597 1.036143 0.784508 0.143 Uiso 1 1 calc R U . . .
H4RC H 0.355921 1.168429 0.753067 0.143 Uiso 1 1 calc R U . . .
C5R C 0.0543(9) 1.0880(7) 0.6581(6) 0.0718(19) Uani 1 1 d . . . . .
H5RA H 0.018166 1.108188 0.707412 0.108 Uiso 1 1 calc R U . . .
H5RB H 0.122247 1.170034 0.645731 0.108 Uiso 1 1 calc R U . . .
H5RC H -0.033651 1.037303 0.602816 0.108 Uiso 1 1 calc R U . . .
C6R C 0.0434(7) 0.8636(5) 0.6978(4) 0.0526(13) Uani 1 1 d . . . . .
C7R C 0.0580(13) 0.8448(8) 0.7961(5) 0.098(3) Uani 1 1 d . . . . .
H7RA H 0.018455 0.897107 0.824877 0.147 Uiso 1 1 calc R U . . .
H7RB H -0.001191 0.751755 0.795131 0.147 Uiso 1 1 calc R U . . .
H7RC H 0.165940 0.873416 0.830967 0.147 Uiso 1 1 calc R U . . .
C8R C -0.1309(8) 0.8059(7) 0.6380(7) 0.083(2) Uani 1 1 d . . . . .
H8RA H -0.179061 0.852691 0.663710 0.125 Uiso 1 1 calc R U . . .
H8RB H -0.138708 0.816923 0.575250 0.125 Uiso 1 1 calc R U . . .
H8RC H -0.182970 0.712309 0.638031 0.125 Uiso 1 1 calc R U . . .
N9R N 0.1045(5) 0.7827(4) 0.6507(3) 0.0422(9) Uani 1 1 d . . . . .
O10R O 0.0644(6) 0.6593(4) 0.6509(3) 0.0632(11) Uani 1 1 d . . . . .
C11R C 0.1842(6) 0.8509(5) 0.5981(3) 0.0400(10) Uani 1 1 d . . . . .
C12R C 0.2316(6) 0.7912(5) 0.5299(3) 0.0395(10) Uani 1 1 d . . . . .
C13R C 0.1169(6) 0.7003(5) 0.4517(4) 0.0440(11) Uani 1 1 d . . . . .
H13A H 0.013156 0.675294 0.447215 0.053 Uiso 1 1 calc R U . . .
N14R N 0.1464(5) 0.6452(4) 0.3811(3) 0.0414(9) Uani 1 1 d . . . . .
C15R C 0.2977(6) 0.6791(5) 0.3919(4) 0.0454(12) Uani 1 1 d . . . . .
H15A H 0.320827 0.640587 0.344961 0.054 Uiso 1 1 calc R U . . .
C16R C 0.4195(6) 0.7670(6) 0.4681(4) 0.0516(13) Uani 1 1 d . . . . .
H16A H 0.522227 0.787557 0.472275 0.062 Uiso 1 1 calc R U . . .
C17R C 0.3871(6) 0.8241(5) 0.5379(4) 0.0426(11) Uani 1 1 d . . . . .
Br18 Br 0.54892(7) 0.94308(7) 0.64513(5) 0.0617(2) Uani 1 1 d . . . . .

loop_
_atom_site_aniso_label
_atom_site_aniso_U_11
_atom_site_aniso_U_22
_atom_site_aniso_U_33
_atom_site_aniso_U_23
_atom_site_aniso_U_13
_atom_site_aniso_U_12
Cu 0.0421(4) 0.0454(4) 0.0463(4) 0.0063(3) 0.0217(3) 0.0196(3)
O1 0.0396(19) 0.0463(19) 0.059(2) 0.0012(16) 0.0211(16) 0.0184(16)
C1 0.045(3) 0.051(3) 0.068(4) 0.010(3) 0.028(3) 0.015(3)
F1 0.071(3) 0.096(3) 0.141(4) -0.014(3) 0.074(3) -0.001(2)
F2 0.110(4) 0.142(4) 0.062(2) 0.028(3) 0.044(2) 0.066(3)
F3 0.120(4) 0.083(3) 0.113(3) 0.028(2) 0.073(3) 0.068(3)
C2 0.040(3) 0.043(3) 0.054(3) 0.016(2) 0.019(2) 0.019(2)
C3 0.043(3) 0.050(3) 0.063(3) 0.005(3) 0.021(3) 0.014(2)
C4 0.054(3) 0.047(3) 0.052(3) 0.012(2) 0.015(3) 0.021(3)
C5 0.062(4) 0.083(5) 0.065(4) -0.013(4) 0.014(4) 0.018(4)
F4 0.122(18) 0.111(19) 0.127(18) -0.055(12) 0.080(16) -0.058(12)
F5 0.110(16) 0.136(18) 0.18(3) -0.106(18) 0.046(16) 0.020(13)
F6 0.136(18) 0.174(18) 0.076(8) -0.014(10) -0.038(10) 0.028(14)
F4A 0.147(19) 0.054(6) 0.131(12) 0.000(6) 0.001(13) 0.019(10)
F5A 0.113(18) 0.151(19) 0.068(7) -0.040(9) 0.054(9) -0.032(13)
F6A 0.068(9) 0.15(2) 0.16(2) -0.082(15) -0.038(10) 0.058(13)
O2 0.051(2) 0.055(2) 0.047(2) 0.0034(17) 0.0187(17) 0.0188(19)
O3 0.078(3) 0.060(2) 0.061(2) 0.0209(19) 0.040(2) 0.042(2)
C6 0.079(5) 0.063(4) 0.053(3) 0.014(3) 0.024(3) 0.028(3)
F7 0.142(5) 0.058(3) 0.100(4) 0.015(2) 0.015(3) 0.018(3)
F8 0.177(5) 0.121(4) 0.087(3) 0.065(3) 0.086(4) 0.093(4)
F9 0.111(4) 0.104(4) 0.115(4) 0.047(3) 0.043(3) 0.073(3)
C7 0.056(3) 0.050(3) 0.043(3) 0.009(2) 0.021(2) 0.022(3)
C8 0.066(4) 0.071(4) 0.053(3) 0.020(3) 0.036(3) 0.035(3)
C9 0.043(3) 0.059(3) 0.041(3) 0.001(2) 0.017(2) 0.022(2)
C10 0.061(4) 0.076(4) 0.060(4) 0.012(3) 0.032(3) 0.036(3)
F10 0.140(5) 0.089(3) 0.190(6) 0.033(4) 0.112(5) 0.072(3)
F11 0.149(5) 0.194(6) 0.065(3) 0.026(3) 0.059(3) 0.122(5)
F12 0.058(3) 0.140(5) 0.123(4) -0.024(3) 0.011(3) 0.050(3)
O4 0.055(2) 0.057(2) 0.054(2) 0.0107(17) 0.0303(18) 0.0307(19)
O1R 0.083(3) 0.047(2) 0.094(3) 0.025(2) 0.059(3) 0.023(2)
N2R 0.047(2) 0.038(2) 0.056(3) 0.0129(19) 0.028(2) 0.0165(19)
C3R 0.064(3) 0.040(3) 0.051(3) 0.006(2) 0.029(3) 0.024(3)
C4R 0.085(6) 0.088(6) 0.073(5) -0.020(4) 0.020(4) 0.011(5)
C5R 0.096(5) 0.055(4) 0.095(5) 0.027(3) 0.052(4) 0.048(4)
C6R 0.068(4) 0.043(3) 0.065(3) 0.015(2) 0.042(3) 0.030(3)
C7R 0.194(10) 0.083(5) 0.079(5) 0.039(4) 0.091(6) 0.088(6)
C8R 0.048(4) 0.059(4) 0.148(8) 0.016(4) 0.046(4) 0.022(3)
N9R 0.053(3) 0.038(2) 0.045(2) 0.0126(17) 0.0239(19) 0.0233(19)
O10R 0.104(3) 0.046(2) 0.065(2) 0.0249(19) 0.048(2) 0.043(2)
C11R 0.035(2) 0.038(2) 0.045(3) 0.007(2) 0.012(2) 0.015(2)
C12R 0.039(3) 0.042(2) 0.043(3) 0.013(2) 0.018(2) 0.020(2)
C13R 0.036(3) 0.045(3) 0.052(3) 0.006(2) 0.020(2) 0.016(2)
N14R 0.042(2) 0.043(2) 0.045(2) 0.0102(18) 0.0199(18) 0.0213(19)
C15R 0.043(3) 0.053(3) 0.049(3) 0.008(2) 0.025(2) 0.024(2)
C16R 0.036(3) 0.062(3) 0.067(3) 0.016(3) 0.026(3) 0.024(3)
C17R 0.035(2) 0.043(3) 0.050(3) 0.011(2) 0.013(2) 0.018(2)
Br18 0.0409(3) 0.0650(4) 0.0659(4) -0.0018(3) 0.0065(3) 0.0206(3)

loop_
_atom_type_symbol
_atom_type_description
_atom_type_scat_dispersion_real
_atom_type_scat_dispersion_imag
_atom_type_scat_source
C C 0.0181 0.0091 'International Tables Vol C Tables 4.2.6.8 and 6.1.1.4'
H H 0.0000 0.0000 'International Tables Vol C Tables 4.2.6.8 and 6.1.1.4'
N N 0.0311 0.0180 'International Tables Vol C Tables 4.2.6.8 and 6.1.1.4'
O O 0.0492 0.0322 'International Tables Vol C Tables 4.2.6.8 and 6.1.1.4'
Br Br -0.6763 1.2805 'International Tables Vol C Tables 4.2.6.8 and 6.1.1.4'
F F 0.0727 0.0534 'International Tables Vol C Tables 4.2.6.8 and 6.1.1.4'
Cu Cu -1.9646 0.5888 'International Tables Vol C Tables 4.2.6.8 and 6.1.1.4'

loop_
_geom_angle_atom_site_label_1
_geom_angle_atom_site_label_2
_geom_angle_atom_site_label_3
_geom_angle
_geom_angle_site_symmetry_1
_geom_angle_site_symmetry_3
_geom_angle_publ_flag
O1 Cu O4 177.66(16) . . ?
O1 Cu O2 89.96(15) . . ?
O4 Cu O2 88.28(16) . . ?
O1 Cu N14R 89.17(16) . . ?
O4 Cu N14R 92.33(16) . . ?
O2 Cu N14R 171.05(17) . . ?
O1 Cu O3 94.07(15) . . ?
O4 Cu O3 87.64(15) . . ?
O2 Cu O3 95.86(17) . . ?
N14R Cu O3 93.08(17) . . ?
O1 Cu O10R 83.20(15) . 2_566 ?
O4 Cu O10R 95.15(15) . 2_566 ?
O2 Cu O10R 86.20(16) . 2_566 ?
N14R Cu O10R 84.85(16) . 2_566 ?
O3 Cu O10R 176.59(13) . 2_566 ?
C2 O1 Cu 125.9(3) . . ?
F1 C1 F3 107.7(6) . . ?
F1 C1 F2 106.3(6) . . ?
F3 C1 F2 106.0(6) . . ?
F1 C1 C2 114.2(5) . . ?
F3 C1 C2 111.9(5) . . ?
F2 C1 C2 110.2(5) . . ?
O1 C2 C3 128.1(5) . . ?
O1 C2 C1 112.4(5) . . ?
C3 C2 C1 119.4(5) . . ?
O1 C2 Cu 33.4(2) . . ?
C3 C2 Cu 95.3(3) . . ?
C1 C2 Cu 144.8(4) . . ?
C2 C3 C4 120.8(5) . . ?
C2 C3 H3A 119.6 . . ?
C4 C3 H3A 119.6 . . ?
O2 C4 C3 128.5(5) . . ?
O2 C4 C5 114.5(5) . . ?
C3 C4 C5 117.0(6) . . ?
O2 C4 Cu 35.0(3) . . ?
C3 C4 Cu 93.7(4) . . ?
C5 C4 Cu 148.9(5) . . ?
F4 C5 F5 110.5(19) . . ?
F5A C5 F6A 114(2) . . ?
F5A C5 F4A 103(2) . . ?
F6A C5 F4A 103.0(17) . . ?
F4 C5 F6 105.7(19) . . ?
F5 C5 F6 101(2) . . ?
F4 C5 C4 118.0(11) . . ?
F5 C5 C4 115.4(16) . . ?
F5A C5 C4 114.1(14) . . ?
F6A C5 C4 114.6(9) . . ?
F4A C5 C4 106.8(11) . . ?
F6 C5 C4 103.6(10) . . ?
C4 O2 Cu 124.1(4) . . ?
C7 O3 Cu 122.6(4) . . ?
F8 C6 F7 109.0(6) . . ?
F8 C6 F9 106.5(6) . . ?
F7 C6 F9 104.7(6) . . ?
F8 C6 C7 114.2(6) . . ?
F7 C6 C7 110.4(5) . . ?
F9 C6 C7 111.5(6) . . ?
O3 C7 C8 128.0(5) . . ?
O3 C7 C6 114.7(5) . . ?
C8 C7 C6 117.2(5) . . ?
O3 C7 Cu 37.9(3) . . ?
C8 C7 Cu 90.2(3) . . ?
C6 C7 Cu 152.6(4) . . ?
C9 C8 C7 122.4(5) . . ?
C9 C8 H8A 118.8 . . ?
C7 C8 H8A 118.8 . . ?
O4 C9 C8 131.0(5) . . ?
O4 C9 C10 111.6(5) . . ?
C8 C9 C10 117.3(5) . . ?
O4 C9 Cu 32.3(2) . . ?
C8 C9 Cu 98.9(3) . . ?
C10 C9 Cu 143.9(4) . . ?
F10 C10 F12 106.4(6) . . ?
F10 C10 F11 105.8(6) . . ?
F12 C10 F11 107.3(6) . . ?
F10 C10 C9 113.3(5) . . ?
F12 C10 C9 110.5(5) . . ?
F11 C10 C9 113.0(5) . . ?
C9 O4 Cu 127.5(4) . . ?
O1R N2R C11R 125.5(4) . . ?
O1R N2R C3R 122.8(4) . . ?
C11R N2R C3R 111.4(4) . . ?
N2R C3R C5R 109.1(5) . . ?
N2R C3R C4R 104.6(5) . . ?
C5R C3R C4R 111.1(6) . . ?
N2R C3R C6R 101.0(4) . . ?
C5R C3R C6R 115.6(5) . . ?
C4R C3R C6R 114.3(6) . . ?
C3R C4R H4RA 109.5 . . ?
C3R C4R H4RB 109.5 . . ?
H4RA C4R H4RB 109.5 . . ?
C3R C4R H4RC 109.5 . . ?
H4RA C4R H4RC 109.5 . . ?
H4RB C4R H4RC 109.5 . . ?
C3R C5R H5RA 109.5 . . ?
C3R C5R H5RB 109.5 . . ?
H5RA C5R H5RB 109.5 . . ?
C3R C5R H5RC 109.5 . . ?
H5RA C5R H5RC 109.5 . . ?
H5RB C5R H5RC 109.5 . . ?
N9R C6R C7R 110.8(5) . . ?
N9R C6R C8R 104.2(5) . . ?
C7R C6R C8R 110.2(7) . . ?
N9R C6R C3R 101.6(4) . . ?
C7R C6R C3R 116.2(6) . . ?
C8R C6R C3R 112.8(5) . . ?
C6R C7R H7RA 109.5 . . ?
C6R C7R H7RB 109.5 . . ?
H7RA C7R H7RB 109.5 . . ?
C6R C7R H7RC 109.5 . . ?
H7RA C7R H7RC 109.5 . . ?
H7RB C7R H7RC 109.5 . . ?
C6R C8R H8RA 109.5 . . ?
C6R C8R H8RB 109.5 . . ?
H8RA C8R H8RB 109.5 . . ?
C6R C8R H8RC 109.5 . . ?
H8RA C8R H8RC 109.5 . . ?
H8RB C8R H8RC 109.5 . . ?
O10R N9R C11R 125.0(4) . . ?
O10R N9R C6R 123.0(4) . . ?
C11R N9R C6R 111.2(4) . . ?
N9R O10R Cu 150.1(3) . 2_566 ?
N2R C11R N9R 110.7(4) . . ?
N2R C11R C12R 124.8(4) . . ?
N9R C11R C12R 124.2(4) . . ?
C13R C12R C17R 117.8(5) . . ?
C13R C12R C11R 118.3(4) . . ?
C17R C12R C11R 123.9(5) . . ?
N14R C13R C12R 123.7(5) . . ?
N14R C13R Cu 36.7(2) . . ?
C12R C13R Cu 159.8(4) . . ?
N14R C13R H13A 118.1 . . ?
C12R C13R H13A 118.1 . . ?
Cu C13R H13A 81.7 . . ?
C15R N14R C13R 116.5(4) . . ?
C15R N14R Cu 123.2(3) . . ?
C13R N14R Cu 120.2(3) . . ?
N14R C15R C16R 123.8(5) . . ?
N14R C15R Cu 34.8(2) . . ?
C16R C15R Cu 158.3(4) . . ?
N14R C15R H15A 118.1 . . ?
C16R C15R H15A 118.1 . . ?
Cu C15R H15A 83.4 . . ?
C17R C16R C15R 118.7(5) . . ?
C17R C16R H16A 120.6 . . ?
C15R C16R H16A 120.6 . . ?
C16R C17R C12R 119.4(5) . . ?
C16R C17R Br18 120.7(4) . . ?
C12R C17R Br18 119.8(4) . . ?

loop_
_geom_bond_atom_site_label_1
_geom_bond_atom_site_label_2
_geom_bond_distance
_geom_bond_site_symmetry_2
_geom_bond_publ_flag
Cu O1 1.942(3) . ?
Cu O4 1.949(3) . ?
Cu O2 1.999(4) . ?
Cu N14R 2.054(4) . ?
Cu O3 2.238(4) . ?
Cu O10R 2.510(4) 2_566 ?
O1 C2 1.247(6) . ?
C1 F1 1.297(7) . ?
C1 F3 1.305(7) . ?
C1 F2 1.324(8) . ?
C1 C2 1.521(8) . ?
C2 C3 1.375(8) . ?
C3 C4 1.394(8) . ?
C3 H3A 0.9300 . ?
C4 O2 1.243(7) . ?
C4 C5 1.532(9) . ?
C5 F4 1.176(17) . ?
C5 F5 1.23(2) . ?
C5 F5A 1.27(2) . ?
C5 F6A 1.283(17) . ?
C5 F4A 1.38(2) . ?
C5 F6 1.39(2) . ?
O3 C7 1.221(7) . ?
C6 F8 1.305(8) . ?
C6 F7 1.314(8) . ?
C6 F9 1.329(8) . ?
C6 C7 1.535(9) . ?
C7 C8 1.418(8) . ?
C8 C9 1.373(8) . ?
C8 H8A 0.9300 . ?
C9 O4 1.257(7) . ?
C9 C10 1.537(8) . ?
C10 F10 1.293(8) . ?
C10 F12 1.311(8) . ?
C10 F11 1.312(7) . ?
O1R N2R 1.270(6) . ?
N2R C11R 1.332(6) . ?
N2R C3R 1.510(6) . ?
C3R C5R 1.515(8) . ?
C3R C4R 1.522(10) . ?
C3R C6R 1.550(8) . ?
C4R H4RA 0.9600 . ?
C4R H4RB 0.9600 . ?
C4R H4RC 0.9600 . ?
C5R H5RA 0.9600 . ?
C5R H5RB 0.9600 . ?
C5R H5RC 0.9600 . ?
C6R N9R 1.505(6) . ?
C6R C7R 1.505(9) . ?
C6R C8R 1.546(10) . ?
C7R H7RA 0.9600 . ?
C7R H7RB 0.9600 . ?
C7R H7RC 0.9600 . ?
C8R H8RA 0.9600 . ?
C8R H8RB 0.9600 . ?
C8R H8RC 0.9600 . ?
N9R O10R 1.271(5) . ?
N9R C11R 1.336(6) . ?
C11R C12R 1.463(7) . ?
C12R C13R 1.374(7) . ?
C12R C17R 1.398(7) . ?
C13R N14R 1.351(6) . ?
C13R H13A 0.9300 . ?
N14R C15R 1.346(6) . ?
C15R C16R 1.370(8) . ?
C15R H15A 0.9300 . ?
C16R C17R 1.369(7) . ?
C16R H16A 0.9300 . ?
C17R Br18 1.879(5) . ?

loop_
_geom_torsion_atom_site_label_1
_geom_torsion_atom_site_label_2
_geom_torsion_atom_site_label_3
_geom_torsion_atom_site_label_4
_geom_torsion
_geom_torsion_site_symmetry_1
_geom_torsion_site_symmetry_2
_geom_torsion_site_symmetry_3
_geom_torsion_site_symmetry_4
_geom_torsion_publ_flag
Cu O1 C2 C3 -12.5(8) . . . . ?
Cu O1 C2 C1 168.3(4) . . . . ?
F1 C1 C2 O1 -173.2(6) . . . . ?
F3 C1 C2 O1 64.1(7) . . . . ?
F2 C1 C2 O1 -53.6(7) . . . . ?
F1 C1 C2 C3 7.6(8) . . . . ?
F3 C1 C2 C3 -115.1(6) . . . . ?
F2 C1 C2 C3 127.1(6) . . . . ?
F1 C1 C2 Cu -162.1(5) . . . . ?
F3 C1 C2 Cu 75.2(8) . . . . ?
F2 C1 C2 Cu -42.5(9) . . . . ?
O1 C2 C3 C4 -1.6(9) . . . . ?
C1 C2 C3 C4 177.5(5) . . . . ?
Cu C2 C3 C4 -8.5(6) . . . . ?
C2 C3 C4 O2 4.6(10) . . . . ?
C2 C3 C4 C5 -177.0(6) . . . . ?
C2 C3 C4 Cu 8.4(6) . . . . ?
O2 C4 C5 F4 147(2) . . . . ?
C3 C4 C5 F4 -32(3) . . . . ?
Cu C4 C5 F4 138(2) . . . . ?
O2 C4 C5 F5 13(2) . . . . ?
C3 C4 C5 F5 -165(2) . . . . ?
Cu C4 C5 F5 4(3) . . . . ?
O2 C4 C5 F5A -9(2) . . . . ?
C3 C4 C5 F5A 172(2) . . . . ?
Cu C4 C5 F5A -18(3) . . . . ?
O2 C4 C5 F6A -142(2) . . . . ?
C3 C4 C5 F6A 39(2) . . . . ?
Cu C4 C5 F6A -151(2) . . . . ?
O2 C4 C5 F4A 104.2(14) . . . . ?
C3 C4 C5 F4A -74.5(14) . . . . ?
Cu C4 C5 F4A 95.2(15) . . . . ?
O2 C4 C5 F6 -96.8(15) . . . . ?
C3 C4 C5 F6 84.6(15) . . . . ?
Cu C4 C5 F6 -105.8(15) . . . . ?
C3 C4 O2 Cu 6.5(9) . . . . ?
C5 C4 O2 Cu -171.9(5) . . . . ?
Cu O3 C7 C8 -2.0(9) . . . . ?
Cu O3 C7 C6 -178.8(4) . . . . ?
F8 C6 C7 O3 -163.7(6) . . . . ?
F7 C6 C7 O3 73.0(8) . . . . ?
F9 C6 C7 O3 -43.0(8) . . . . ?
F8 C6 C7 C8 19.0(9) . . . . ?
F7 C6 C7 C8 -104.2(7) . . . . ?
F9 C6 C7 C8 139.8(6) . . . . ?
F8 C6 C7 Cu -165.3(6) . . . . ?
F7 C6 C7 Cu 71.5(11) . . . . ?
F9 C6 C7 Cu -44.5(11) . . . . ?
O3 C7 C8 C9 -4.4(10) . . . . ?
C6 C7 C8 C9 172.5(6) . . . . ?
Cu C7 C8 C9 -5.6(6) . . . . ?
C7 C8 C9 O4 1.6(11) . . . . ?
C7 C8 C9 C10 -173.5(6) . . . . ?
C7 C8 C9 Cu 6.0(7) . . . . ?
O4 C9 C10 F10 28.7(8) . . . . ?
C8 C9 C10 F10 -155.2(6) . . . . ?
Cu C9 C10 F10 25.6(10) . . . . ?
O4 C9 C10 F12 -90.7(7) . . . . ?
C8 C9 C10 F12 85.4(7) . . . . ?
Cu C9 C10 F12 -93.8(8) . . . . ?
O4 C9 C10 F11 149.0(6) . . . . ?
C8 C9 C10 F11 -34.9(9) . . . . ?
Cu C9 C10 F11 145.9(6) . . . . ?
C8 C9 O4 Cu 8.0(9) . . . . ?
C10 C9 O4 Cu -176.6(4) . . . . ?
O1R N2R C3R C5R 45.7(7) . . . . ?
C11R N2R C3R C5R -139.9(5) . . . . ?
O1R N2R C3R C4R -73.3(7) . . . . ?
C11R N2R C3R C4R 101.2(6) . . . . ?
O1R N2R C3R C6R 167.8(5) . . . . ?
C11R N2R C3R C6R -17.7(6) . . . . ?
N2R C3R C6R N9R 18.8(5) . . . . ?
C5R C3R C6R N9R 136.3(5) . . . . ?
C4R C3R C6R N9R -92.8(6) . . . . ?
N2R C3R C6R C7R 139.2(6) . . . . ?
C5R C3R C6R C7R -103.4(7) . . . . ?
C4R C3R C6R C7R 27.5(8) . . . . ?
N2R C3R C6R C8R -92.1(6) . . . . ?
C5R C3R C6R C8R 25.4(7) . . . . ?
C4R C3R C6R C8R 156.2(6) . . . . ?
C7R C6R N9R O10R 49.2(8) . . . . ?
C8R C6R N9R O10R -69.3(7) . . . . ?
C3R C6R N9R O10R 173.3(5) . . . . ?
C7R C6R N9R C11R -140.3(6) . . . . ?
C8R C6R N9R C11R 101.2(5) . . . . ?
C3R C6R N9R C11R -16.2(6) . . . . ?
C11R N9R O10R Cu 137.8(6) . . . 2_566 ?
C6R N9R O10R Cu -53.0(10) . . . 2_566 ?
O1R N2R C11R N9R -177.4(5) . . . . ?
C3R N2R C11R N9R 8.3(6) . . . . ?
O1R N2R C11R C12R -4.3(8) . . . . ?
C3R N2R C11R C12R -178.6(5) . . . . ?
O10R N9R C11R N2R 175.9(5) . . . . ?
C6R N9R C11R N2R 5.7(6) . . . . ?
O10R N9R C11R C12R 2.8(8) . . . . ?
C6R N9R C11R C12R -167.5(5) . . . . ?
N2R C11R C12R C13R -104.8(6) . . . . ?
N9R C11R C12R C13R 67.4(7) . . . . ?
N2R C11R C12R C17R 73.2(7) . . . . ?
N9R C11R C12R C17R -114.6(6) . . . . ?
C17R C12R C13R N14R -2.6(8) . . . . ?
C11R C12R C13R N14R 175.6(5) . . . . ?
C17R C12R C13R Cu -14.0(14) . . . . ?
C11R C12R C13R Cu 164.2(8) . . . . ?
C12R C13R N14R C15R 2.9(8) . . . . ?
Cu C13R N14R C15R 176.4(6) . . . . ?
C12R C13R N14R Cu -173.5(4) . . . . ?
C13R N14R C15R C16R -1.7(8) . . . . ?
Cu N14R C15R C16R 174.6(4) . . . . ?
C13R N14R C15R Cu -176.3(7) . . . . ?
N14R C15R C16R C17R 0.3(9) . . . . ?
Cu C15R C16R C17R 8.6(14) . . . . ?
C15R C16R C17R C12R 0.1(8) . . . . ?
C15R C16R C17R Br18 178.9(4) . . . . ?
C13R C12R C17R C16R 1.0(7) . . . . ?
C11R C12R C17R C16R -177.1(5) . . . . ?
C13R C12R C17R Br18 -177.8(4) . . . . ?
C11R C12R C17R Br18 4.1(7) . . . . ?
